data_2242513
loop_
_publ_author_name
'Clarke, Zane'
'Barnes, Evan'
'Prichard, Kate L.'
'Mares, Laura J.'
'Clegg, Jack K.'
'McCluskey, Adam'
'Houston, Todd A.'
'Simone, Michela I.'

_publ_section_title
;
 The crystal structures of
 3-<i>O</i>-benzyl-1,2-<i>O</i>-isopropylidene-5-<i>O</i>-methanesulfonyl-6-<i>O</i>-triphenylmethyl-\a-<small>D</small>-glucofuranose
 and its azide displacement product
;
_journal_coeditor_code SU5437
_journal_issue 6
_journal_name_full 'Acta Crystallographica Section E'
_journal_page_first 862
_journal_page_last 867
_journal_paper_doi 10.1107/S205698901800765X
_journal_volume 74
_journal_year 2018
_chemical_formula_iupac 'C36 H38 O8 S'
_chemical_formula_moiety 'C36 H38 O8 S'
_chemical_formula_sum 'C36 H38 O8 S'
_chemical_formula_weight 630.72
_chemical_name_common
;
3-<i>O</i>-Benzyl-1,2-<i>O</i>-isopropylidene-5-<i>O</i>-methanesulfonyl-6-\
<i>O</i>-triphenylmethyl-\a-<i>D</i>-glucofuranose
;
_chemical_name_systematic
;1-[(3a<i>R</i>,5<i>R</i>,6<i>S</i>,6a<i>R</i>)-6-Benzyloxy-2,2-dimethyltetrahydrofuro[2,3-<i>d</i>][1,3]dioxol-5-yl]-2-(trityloxy)ethyl
methanesulfonate
;
_space_group_crystal_system orthorhombic
_space_group_IT_number 19
_space_group_name_Hall 'P 2ac 2ab'
_space_group_name_H-M_alt 'P 21 21 21'
_symmetry_space_group_name_Hall 'P 2ac 2ab'
_symmetry_space_group_name_H-M 'P 21 21 21'
_atom_sites_solution_hydrogens geom
_atom_sites_solution_primary direct
_atom_sites_solution_secondary difmap
_audit_creation_method SHELXL-2018/3
_cell_angle_alpha 90
_cell_angle_beta 90
_cell_angle_gamma 90
_cell_formula_units_Z 4
_cell_length_a 10.0069(5)
_cell_length_b 10.1898(7)
_cell_length_c 32.0045(14)
_cell_measurement_reflns_used 10052
_cell_measurement_temperature 190(2)
_cell_measurement_theta_max 70.00
_cell_measurement_theta_min 4.52
_cell_volume 3263.4(3)
_computing_cell_refinement
;
CrysAlis PRO (Rigaku OD, 2015)
;
_computing_data_collection
;
CrysAlis PRO (Rigaku OD, 2015)
;
_computing_data_reduction
;
CrysAlis PRO (Rigaku OD, 2015)
;
_computing_molecular_graphics
;
PLATON (Spek, 2009) and Mercury (Macrae <i>et al.</i>,  2008)
;
_computing_publication_material
;
<i>SHELXL2018/3</i> (Sheldrick, 2015b) and publCIF (Westrip,
2010)
;
_computing_structure_refinement
;
<i>SHELXL2018/3</i> (Sheldrick, 2015b)
;
_computing_structure_solution
;
<i>SHELXT2014/7</i> (Sheldrick, 2015a)
;
_diffrn_ambient_temperature 190(2)
_diffrn_measured_fraction_theta_full 0.999
_diffrn_measured_fraction_theta_max 0.999
_diffrn_measurement_device_type 'Rigaku Xcalibur, Sapphire3, Gemini ultra'
_diffrn_measurement_method '\w scans'
_diffrn_radiation_type CuK\a
_diffrn_radiation_wavelength 1.54184
_diffrn_reflns_av_R_equivalents 0.0682
_diffrn_reflns_limit_h_max 12
_diffrn_reflns_limit_h_min -11
_diffrn_reflns_limit_k_max 12
_diffrn_reflns_limit_k_min -12
_diffrn_reflns_limit_l_max 38
_diffrn_reflns_limit_l_min -33
_diffrn_reflns_number 20834
_diffrn_reflns_theta_full 67.684
_diffrn_reflns_theta_max 67.987
_diffrn_reflns_theta_min 4.554
_exptl_absorpt_coefficient_mu 1.307
_exptl_absorpt_correction_T_max 1.00000
_exptl_absorpt_correction_T_min 0.84034
_exptl_absorpt_correction_type multi-scan
_exptl_absorpt_process_details
;
(CrysAlis PRO; Rigaku OD, 2015)
;
_exptl_crystal_colour colourless
_exptl_crystal_density_diffrn 1.284
_exptl_crystal_description block
_exptl_crystal_F_000 1336
_exptl_crystal_size_max 0.3
_exptl_crystal_size_mid 0.25
_exptl_crystal_size_min 0.2
_refine_diff_density_max 0.529
_refine_diff_density_min -1.071
_refine_ls_abs_structure_details
;
Flack <i>x</i> determined using 1367 quotients
[(<i>I</i>^+^)-(<i>I</i>^-^)]/[(<i>I</i>^+^)+(<i>I</i>^-^)]
(Parsons <i>et al.</i>,  2013)
;
_refine_ls_abs_structure_Flack 0.004(10)
_refine_ls_extinction_coef 0.0044(11)
_refine_ls_extinction_expression Fc^*^=kFc[1+0.001xFc^2^\l^3^/sin(2\q)]^-1/4^
_refine_ls_extinction_method
;
(SHELXL-2018/3; Sheldrick 2015b)
;
_refine_ls_goodness_of_fit_ref 1.201
_refine_ls_hydrogen_treatment constr
_refine_ls_matrix_type full
_refine_ls_number_parameters 410
_refine_ls_number_reflns 5928
_refine_ls_number_restraints 0
_refine_ls_restrained_S_all 1.201
_refine_ls_R_factor_all 0.1368
_refine_ls_R_factor_gt 0.0943
_refine_ls_shift/su_max 0.000
_refine_ls_shift/su_mean 0.000
_refine_ls_structure_factor_coef Fsqd
_refine_ls_weighting_details 'w=1/[\s^2^(Fo^2^)+(0.1748P)^2^+6.0087P] where P=(Fo^2^+2Fc^2^)/3'
_refine_ls_weighting_scheme calc
_refine_ls_wR_factor_gt 0.2666
_refine_ls_wR_factor_ref 0.3507
_reflns_number_gt 4263
_reflns_number_total 5928
_reflns_threshold_expression 'I > 2\s(I)'
_cod_data_source_file su5437sup1.cif
_cod_data_source_block 3
_cod_database_code 2242513
_shelx_space_group_comment
;
The symmetry employed for this shelxl refinement is uniquely defined
by the following loop, which should always be used as a source of
symmetry information in preference to the above space-group names.
They are only intended as comments.
;

loop_
_space_group_symop_operation_xyz
'x, y, z'
'-x+1/2, -y, z+1/2'
'x+1/2, -y+1/2, -z'
'-x, y+1/2, -z+1/2'

loop_
_atom_site_type_symbol
_atom_site_label
_atom_site_fract_x
_atom_site_fract_y
_atom_site_fract_z
_atom_site_U_iso_or_equiv
_atom_site_adp_type
_atom_site_calc_flag
_atom_site_occupancy
S S1 0.5662(3) 0.7854(3) 0.46165(7) 0.0576(8) Uani d 1
O O1 0.5510(8) 0.6791(7) 0.31101(19) 0.0566(19) Uani d 1
O O2 0.6330(10) 0.7335(8) 0.2462(2) 0.067(2) Uani d 1
O O3 0.6539(9) 0.9404(8) 0.2696(2) 0.065(2) Uani d 1
O O4 0.4019(8) 0.8917(7) 0.3505(2) 0.0550(18) Uani d 1
O O5 0.7705(7) 0.5716(7) 0.3878(2) 0.0485(16) Uani d 1
O O6 0.6203(9) 0.7925(8) 0.4151(2) 0.063(2) Uani d 1
O O7 0.4808(9) 0.6727(8) 0.4660(2) 0.068(2) Uani d 1
O O8 0.5109(13) 0.9099(9) 0.4710(3) 0.094(4) Uani d 1
C C1 0.5280(14) 0.7491(10) 0.2743(3) 0.059(3) Uani d 1
H H1 0.440997 0.723237 0.261309 0.071 Uiso calc 1
C C2 0.5292(13) 0.8954(11) 0.2854(3) 0.058(3) Uani d 1
H H2 0.450815 0.944503 0.273966 0.069 Uiso calc 1
C C3 0.5350(13) 0.8960(11) 0.3333(3) 0.055(3) Uani d 1
H H3 0.587619 0.971936 0.344310 0.067 Uiso calc 1
C C4 0.6029(13) 0.7660(10) 0.3421(3) 0.053(3) Uani d 1
H H4 0.701972 0.774736 0.339075 0.064 Uiso calc 1
C C5 0.5684(13) 0.7023(10) 0.3837(3) 0.053(2) Uani d 1
H H5 0.468940 0.698638 0.386460 0.063 Uiso calc 1
C C6 0.6231(10) 0.5655(10) 0.3885(3) 0.047(2) Uani d 1
H H6A 0.592268 0.527018 0.415221 0.056 Uiso calc 1
H H6B 0.590666 0.509275 0.365389 0.056 Uiso calc 1
C C7 0.6830(14) 0.8585(12) 0.2349(3) 0.064(3) Uani d 1
C C8 0.8334(18) 0.850(2) 0.2300(6) 0.110(6) Uani d 1
H H8A 0.855493 0.777777 0.210871 0.166 Uiso calc 1
H H8B 0.874231 0.832793 0.257338 0.166 Uiso calc 1
H H8C 0.867575 0.932418 0.218739 0.166 Uiso calc 1
C C9 0.613(2) 0.9036(15) 0.1955(4) 0.094(5) Uani d 1
H H9A 0.641165 0.993113 0.188667 0.141 Uiso calc 1
H H9B 0.515871 0.902173 0.199947 0.141 Uiso calc 1
H H9C 0.635774 0.844726 0.172374 0.141 Uiso calc 1
C C10 0.3419(15) 1.0193(11) 0.3553(4) 0.065(3) Uani d 1
H H10A 0.332671 1.062316 0.327718 0.077 Uiso calc 1
H H10B 0.398722 1.075298 0.373260 0.077 Uiso calc 1
C C11 0.2042(14) 1.0014(11) 0.3753(3) 0.061(3) Uani d 1
C C12 0.1939(17) 1.0081(14) 0.4184(4) 0.073(4) Uani d 1
H H12 0.270576 1.021812 0.435373 0.088 Uiso calc 1
C C13 0.067(2) 0.9940(17) 0.4362(5) 0.103(6) Uani d 1
H H13 0.056333 0.998517 0.465700 0.123 Uiso calc 1
C C14 -0.043(2) 0.9736(17) 0.4108(7) 0.104(6) Uani d 1
H H14 -0.128897 0.965806 0.423079 0.125 Uiso calc 1
C C15 -0.0304(19) 0.9644(15) 0.3689(5) 0.091(5) Uani d 1
H H15 -0.106376 0.948442 0.351806 0.109 Uiso calc 1
C C16 0.0966(17) 0.9787(13) 0.3510(4) 0.078(4) Uani d 1
H H16 0.106929 0.972430 0.321586 0.093 Uiso calc 1
C C17 0.8331(11) 0.4437(10) 0.3839(3) 0.048(2) Uani d 1
C C18 0.8224(12) 0.3951(11) 0.3388(3) 0.054(3) Uani d 1
C C19 0.8348(13) 0.2635(11) 0.3285(3) 0.061(3) Uani d 1
H H19 0.844259 0.200026 0.350075 0.074 Uiso calc 1
C C20 0.8336(15) 0.2237(14) 0.2869(4) 0.073(3) Uani d 1
H H20 0.844730 0.133531 0.280225 0.088 Uiso calc 1
C C21 0.8166(15) 0.3136(14) 0.2555(3) 0.073(4) Uani d 1
H H21 0.812525 0.285769 0.227217 0.087 Uiso calc 1
C C22 0.8054(14) 0.4445(13) 0.2654(3) 0.065(3) Uani d 1
H H22 0.795842 0.507915 0.243796 0.078 Uiso calc 1
C C23 0.8081(12) 0.4834(13) 0.3065(3) 0.059(3) Uani d 1
H H23 0.799835 0.574119 0.312841 0.071 Uiso calc 1
C C24 0.9853(12) 0.4693(9) 0.3914(3) 0.049(2) Uani d 1
C C25 1.0686(12) 0.3622(10) 0.3967(3) 0.054(3) Uani d 1
H H25 1.033200 0.275944 0.394830 0.065 Uiso calc 1
C C26 1.2063(13) 0.3806(12) 0.4050(3) 0.061(3) Uani d 1
H H26 1.263470 0.307176 0.408860 0.073 Uiso calc 1
C C27 1.2568(14) 0.5071(14) 0.4073(4) 0.068(3) Uani d 1
H H27 1.348633 0.520765 0.413357 0.081 Uiso calc 1
C C28 1.1724(15) 0.6145(13) 0.4007(4) 0.074(3) Uani d 1
H H28 1.207834 0.701004 0.401258 0.089 Uiso calc 1
C C29 1.0347(13) 0.5951(12) 0.3931(4) 0.063(3) Uani d 1
H H29 0.976890 0.668086 0.389262 0.075 Uiso calc 1
C C30 0.7800(13) 0.3519(11) 0.4171(3) 0.056(3) Uani d 1
C C31 0.8290(14) 0.3567(11) 0.4578(3) 0.062(3) Uani d 1
H H31 0.899595 0.415396 0.464453 0.074 Uiso calc 1
C C32 0.7762(16) 0.2769(14) 0.4887(3) 0.073(4) Uani d 1
H H32 0.812262 0.281411 0.516140 0.088 Uiso calc 1
C C33 0.6711(16) 0.1897(14) 0.4807(4) 0.078(4) Uani d 1
H H33 0.636079 0.134670 0.501964 0.093 Uiso calc 1
C C34 0.6204(16) 0.1868(14) 0.4406(4) 0.075(4) Uani d 1
H H34 0.548702 0.128922 0.434386 0.090 Uiso calc 1
C C35 0.6703(13) 0.2649(11) 0.4096(3) 0.062(3) Uani d 1
H H35 0.631387 0.261348 0.382575 0.075 Uiso calc 1
C C36 0.7142(14) 0.763(2) 0.4884(5) 0.115(7) Uani d 1
H H36A 0.696895 0.766101 0.518575 0.173 Uiso calc 1
H H36B 0.777068 0.833003 0.480916 0.173 Uiso calc 1
H H36C 0.752616 0.677798 0.481073 0.173 Uiso calc 1

loop_
_atom_site_aniso_label
_atom_site_aniso_U_11
_atom_site_aniso_U_22
_atom_site_aniso_U_33
_atom_site_aniso_U_12
_atom_site_aniso_U_13
_atom_site_aniso_U_23
S1 0.0813(18) 0.0600(15) 0.0316(11) -0.0056(14) 0.0007(12) -0.0015(10)
O1 0.084(5) 0.053(4) 0.033(3) 0.001(4) 0.000(3) 0.001(3)
O2 0.100(6) 0.057(4) 0.044(4) 0.005(4) 0.019(4) 0.002(3)
O3 0.087(6) 0.060(4) 0.050(4) -0.006(4) 0.024(4) 0.004(3)
O4 0.077(5) 0.047(4) 0.041(3) 0.004(4) 0.007(3) 0.002(3)
O5 0.052(4) 0.052(4) 0.042(3) 0.004(3) -0.001(3) 0.001(3)
O6 0.094(6) 0.063(4) 0.031(3) -0.007(4) 0.000(3) 0.003(3)
O7 0.097(6) 0.061(4) 0.046(4) -0.024(4) 0.012(4) 0.002(3)
O8 0.145(10) 0.067(5) 0.072(6) 0.009(6) 0.041(6) -0.010(4)
C1 0.090(8) 0.055(6) 0.032(4) -0.001(6) -0.007(5) 0.002(4)
C2 0.082(8) 0.063(6) 0.029(4) 0.000(6) 0.004(5) 0.006(4)
C3 0.082(8) 0.052(6) 0.032(4) -0.002(6) 0.011(5) 0.000(4)
C4 0.077(7) 0.052(6) 0.031(4) 0.003(5) -0.001(4) 0.005(4)
C5 0.078(7) 0.048(5) 0.032(4) 0.015(5) -0.003(5) 0.002(4)
C6 0.048(5) 0.057(6) 0.036(4) -0.002(4) 0.005(4) 0.006(4)
C7 0.078(8) 0.069(7) 0.044(5) 0.006(6) 0.023(5) 0.005(5)
C8 0.095(12) 0.132(15) 0.104(12) 0.016(12) 0.041(10) -0.009(11)
C9 0.149(15) 0.087(10) 0.047(6) 0.030(10) 0.023(8) 0.012(6)
C10 0.094(9) 0.045(6) 0.055(6) 0.003(6) 0.003(6) -0.004(5)
C11 0.087(9) 0.051(6) 0.044(5) 0.010(6) 0.019(6) 0.000(5)
C12 0.097(10) 0.071(8) 0.053(6) 0.012(7) 0.012(7) 0.003(6)
C13 0.145(17) 0.094(11) 0.069(8) 0.038(12) 0.053(11) 0.025(8)
C14 0.097(13) 0.088(11) 0.127(14) 0.010(10) 0.055(12) 0.030(10)
C15 0.101(12) 0.070(9) 0.102(11) -0.003(8) 0.024(10) 0.008(8)
C16 0.113(12) 0.068(8) 0.052(6) 0.019(8) -0.003(7) -0.004(6)
C17 0.060(6) 0.049(5) 0.035(4) 0.003(5) -0.009(4) 0.004(4)
C18 0.068(7) 0.060(6) 0.033(4) -0.007(5) -0.001(4) -0.001(4)
C19 0.081(8) 0.058(7) 0.044(5) -0.007(6) -0.003(5) 0.001(5)
C20 0.096(10) 0.069(7) 0.054(6) -0.005(7) -0.004(6) -0.020(6)
C21 0.084(9) 0.095(10) 0.039(5) 0.001(8) -0.008(6) -0.011(6)
C22 0.078(8) 0.079(8) 0.038(5) 0.019(7) -0.006(5) -0.002(5)
C23 0.067(7) 0.070(7) 0.040(5) 0.008(6) 0.007(5) 0.003(5)
C24 0.070(7) 0.045(5) 0.031(4) -0.005(5) 0.005(4) 0.006(4)
C25 0.076(7) 0.048(5) 0.039(5) -0.005(5) -0.009(5) 0.005(4)
C26 0.078(8) 0.069(7) 0.037(5) -0.001(6) -0.009(5) 0.003(5)
C27 0.069(8) 0.082(8) 0.053(6) -0.009(7) -0.010(6) 0.002(6)
C28 0.085(9) 0.060(7) 0.076(8) -0.011(7) -0.011(7) -0.002(6)
C29 0.069(7) 0.057(6) 0.063(7) -0.007(6) -0.011(6) 0.000(5)
C30 0.083(8) 0.049(6) 0.036(5) 0.003(5) 0.001(5) -0.002(4)
C31 0.086(8) 0.059(6) 0.040(5) -0.005(6) -0.001(5) 0.004(5)
C32 0.102(10) 0.083(8) 0.035(5) -0.010(8) 0.002(6) 0.004(5)
C33 0.101(11) 0.084(9) 0.048(6) -0.022(8) 0.010(6) 0.008(6)
C34 0.092(10) 0.076(8) 0.055(6) -0.011(7) -0.008(6) 0.011(6)
C35 0.080(8) 0.058(6) 0.050(5) -0.016(6) -0.018(5) 0.010(5)
C36 0.055(8) 0.22(2) 0.075(9) -0.033(11) -0.040(7) 0.051(12)

loop_
_atom_type_symbol
_atom_type_description
_atom_type_scat_dispersion_real
_atom_type_scat_dispersion_imag
_atom_type_scat_source
C C 0.0181 0.0091 'International Tables Vol C Tables 4.2.6.8 and 6.1.1.4'
H H 0.0000 0.0000 'International Tables Vol C Tables 4.2.6.8 and 6.1.1.4'
O O 0.0492 0.0322 'International Tables Vol C Tables 4.2.6.8 and 6.1.1.4'
S S 0.3331 0.5567 'International Tables Vol C Tables 4.2.6.8 and 6.1.1.4'

loop_
_geom_angle_atom_site_label_1
_geom_angle_atom_site_label_2
_geom_angle_atom_site_label_3
_geom_angle
O8 S1 O7 117.5(6)
O8 S1 O6 106.9(5)
O7 S1 O6 109.3(4)
O8 S1 C36 110.3(10)
O7 S1 C36 110.9(8)
O6 S1 C36 100.4(7)
C1 O1 C4 109.3(8)
C1 O2 C7 109.2(8)
C7 O3 C2 105.6(9)
C10 O4 C3 113.5(8)
C17 O5 C6 113.2(8)
C5 O6 S1 119.7(7)
O2 C1 O1 111.2(10)
O2 C1 C2 104.8(9)
O1 C1 C2 107.4(8)
O2 C1 H1 111.1
O1 C1 H1 111.1
C2 C1 H1 111.1
O3 C2 C3 108.8(9)
O3 C2 C1 103.7(10)
C3 C2 C1 103.7(8)
O3 C2 H2 113.3
C3 C2 H2 113.3
C1 C2 H2 113.3
O4 C3 C4 108.5(9)
O4 C3 C2 110.2(10)
C4 C3 C2 101.5(8)
O4 C3 H3 112.0
C4 C3 H3 112.0
C2 C3 H3 112.0
O1 C4 C3 104.4(8)
O1 C4 C5 105.3(8)
C3 C4 C5 115.7(9)
O1 C4 H4 110.4
C3 C4 H4 110.4
C5 C4 H4 110.4
O6 C5 C6 112.7(8)
O6 C5 C4 104.7(8)
C6 C5 C4 113.6(8)
O6 C5 H5 108.6
C6 C5 H5 108.6
C4 C5 H5 108.6
O5 C6 C5 108.8(9)
O5 C6 H6A 109.9
C5 C6 H6A 109.9
O5 C6 H6B 109.9
C5 C6 H6B 109.9
H6A C6 H6B 108.3
O2 C7 O3 104.9(8)
O2 C7 C8 108.9(12)
O3 C7 C8 108.6(12)
O2 C7 C9 108.7(12)
O3 C7 C9 112.1(10)
C8 C7 C9 113.2(12)
C7 C8 H8A 109.5
C7 C8 H8B 109.5
H8A C8 H8B 109.5
C7 C8 H8C 109.5
H8A C8 H8C 109.5
H8B C8 H8C 109.5
C7 C9 H9A 109.5
C7 C9 H9B 109.5
H9A C9 H9B 109.5
C7 C9 H9C 109.5
H9A C9 H9C 109.5
H9B C9 H9C 109.5
O4 C10 C11 108.3(9)
O4 C10 H10A 110.0
C11 C10 H10A 110.0
O4 C10 H10B 110.0
C11 C10 H10B 110.0
H10A C10 H10B 108.4
C16 C11 C12 121.6(13)
C16 C11 C10 119.8(10)
C12 C11 C10 118.6(13)
C11 C12 C13 117.9(16)
C11 C12 H12 121.0
C13 C12 H12 121.0
C14 C13 C12 119.8(14)
C14 C13 H13 120.1
C12 C13 H13 120.1
C15 C14 C13 121.5(16)
C15 C14 H14 119.3
C13 C14 H14 119.3
C14 C15 C16 118.8(18)
C14 C15 H15 120.6
C16 C15 H15 120.6
C11 C16 C15 120.5(13)
C11 C16 H16 119.8
C15 C16 H16 119.8
O5 C17 C30 110.0(8)
O5 C17 C18 110.0(8)
C30 C17 C18 116.0(9)
O5 C17 C24 104.9(8)
C30 C17 C24 109.8(8)
C18 C17 C24 105.5(8)
C23 C18 C19 117.6(9)
C23 C18 C17 120.3(10)
C19 C18 C17 122.0(9)
C18 C19 C20 120.5(11)
C18 C19 H19 119.7
C20 C19 H19 119.7
C21 C20 C19 120.5(12)
C21 C20 H20 119.7
C19 C20 H20 119.7
C20 C21 C22 119.4(10)
C20 C21 H21 120.3
C22 C21 H21 120.3
C23 C22 C21 119.8(11)
C23 C22 H22 120.1
C21 C22 H22 120.1
C22 C23 C18 122.2(11)
C22 C23 H23 118.9
C18 C23 H23 118.9
C29 C24 C25 120.9(11)
C29 C24 C17 120.8(10)
C25 C24 C17 118.3(9)
C24 C25 C26 120.4(10)
C24 C25 H25 119.8
C26 C25 H25 119.8
C27 C26 C25 119.2(12)
C27 C26 H26 120.4
C25 C26 H26 120.4
C26 C27 C28 120.0(13)
C26 C27 H27 120.0
C28 C27 H27 120.0
C27 C28 C29 120.3(12)
C27 C28 H28 119.8
C29 C28 H28 119.8
C24 C29 C28 119.2(12)
C24 C29 H29 120.4
C28 C29 H29 120.4
C31 C30 C35 116.5(10)
C31 C30 C17 120.8(11)
C35 C30 C17 122.4(9)
C32 C31 C30 120.9(12)
C32 C31 H31 119.5
C30 C31 H31 119.5
C31 C32 C33 121.8(11)
C31 C32 H32 119.1
C33 C32 H32 119.1
C34 C33 C32 117.5(11)
C34 C33 H33 121.3
C32 C33 H33 121.3
C35 C34 C33 121.9(13)
C35 C34 H34 119.1
C33 C34 H34 119.1
C34 C35 C30 121.4(11)
C34 C35 H35 119.3
C30 C35 H35 119.3
S1 C36 H36A 109.5
S1 C36 H36B 109.5
H36A C36 H36B 109.5
S1 C36 H36C 109.5
H36A C36 H36C 109.5
H36B C36 H36C 109.5

loop_
_geom_bond_atom_site_label_1
_geom_bond_atom_site_label_2
_geom_bond_distance
S1 O8 1.416(10)
S1 O7 1.438(8)
S1 O6 1.587(7)
S1 C36 1.726(12)
O1 C1 1.394(11)
O1 C4 1.429(12)
O2 C1 1.392(14)
O2 C7 1.415(14)
O3 C7 1.419(13)
O3 C2 1.423(14)
O4 C10 1.441(13)
O4 C3 1.441(14)
O5 C17 1.452(12)
O5 C6 1.477(12)
O6 C5 1.457(12)
C1 C2 1.533(16)
C1 H1 1.0000
C2 C3 1.533(12)
C2 H2 1.0000
C3 C4 1.515(15)
C3 H3 1.0000
C4 C5 1.521(12)
C4 H4 1.0000
C5 C6 1.506(14)
C5 H5 1.0000
C6 H6A 0.9900
C6 H6B 0.9900
C7 C8 1.52(2)
C7 C9 1.515(19)
C8 H8A 0.9800
C8 H8B 0.9800
C8 H8C 0.9800
C9 H9A 0.9800
C9 H9B 0.9800
C9 H9C 0.9800
C10 C11 1.530(18)
C10 H10A 0.9900
C10 H10B 0.9900
C11 C16 1.35(2)
C11 C12 1.385(15)
C12 C13 1.40(2)
C12 H12 0.9500
C13 C14 1.38(3)
C13 H13 0.9500
C14 C15 1.35(2)
C14 H14 0.9500
C15 C16 1.40(2)
C15 H15 0.9500
C16 H16 0.9500
C17 C30 1.512(14)
C17 C18 1.528(13)
C17 C24 1.564(16)
C18 C23 1.378(15)
C18 C19 1.386(16)
C19 C20 1.393(15)
C19 H19 0.9500
C20 C21 1.370(18)
C20 H20 0.9500
C21 C22 1.375(18)
C21 H21 0.9500
C22 C23 1.375(14)
C22 H22 0.9500
C23 H23 0.9500
C24 C29 1.375(15)
C24 C25 1.383(15)
C25 C26 1.416(17)
C25 H25 0.9500
C26 C27 1.386(18)
C26 H26 0.9500
C27 C28 1.40(2)
C27 H27 0.9500
C28 C29 1.413(19)
C28 H28 0.9500
C29 H29 0.9500
C30 C31 1.394(15)
C30 C35 1.431(16)
C31 C32 1.386(16)
C31 H31 0.9500
C32 C33 1.401(19)
C32 H32 0.9500
C33 C34 1.379(17)
C33 H33 0.9500
C34 C35 1.366(17)
C34 H34 0.9500
C35 H35 0.9500
C36 H36A 0.9800
C36 H36B 0.9800
C36 H36C 0.9800

loop_
_geom_hbond_atom_site_label_D
_geom_hbond_atom_site_label_H
_geom_hbond_atom_site_label_A
_geom_hbond_site_symmetry_A
_geom_hbond_distance_DH
_geom_hbond_distance_HA
_geom_hbond_distance_DA
_geom_hbond_angle_DHA
C34 H34 O8 1_545 0.95 2.55 3.179(17) 124
C25 H25 Cg3 1_645 0.95 2.99 3.830(12) 149

loop_
_geom_torsion_atom_site_label_1
_geom_torsion_atom_site_label_2
_geom_torsion_atom_site_label_3
_geom_torsion_atom_site_label_4
_geom_torsion
O8 S1 O6 C5 -121.0(9)
O7 S1 O6 C5 7.2(10)
C36 S1 O6 C5 123.9(11)
C7 O2 C1 O1 -124.4(10)
C7 O2 C1 C2 -8.6(12)
C4 O1 C1 O2 98.3(10)
C4 O1 C1 C2 -15.9(13)
C7 O3 C2 C3 139.1(9)
C7 O3 C2 C1 29.2(10)
O2 C1 C2 O3 -12.7(10)
O1 C1 C2 O3 105.7(10)
O2 C1 C2 C3 -126.4(9)
O1 C1 C2 C3 -7.9(14)
C10 O4 C3 C4 162.6(8)
C10 O4 C3 C2 -87.1(11)
O3 C2 C3 O4 161.9(8)
C1 C2 C3 O4 -88.1(11)
O3 C2 C3 C4 -83.3(11)
C1 C2 C3 C4 26.6(12)
C1 O1 C4 C3 33.7(12)
C1 O1 C4 C5 156.0(9)
O4 C3 C4 O1 79.5(9)
C2 C3 C4 O1 -36.6(11)
O4 C3 C4 C5 -35.7(12)
C2 C3 C4 C5 -151.8(10)
S1 O6 C5 C6 -75.2(11)
S1 O6 C5 C4 160.9(8)
O1 C4 C5 O6 -179.3(9)
C3 C4 C5 O6 -64.6(12)
O1 C4 C5 C6 57.4(12)
C3 C4 C5 C6 172.1(9)
C17 O5 C6 C5 -168.5(7)
O6 C5 C6 O5 -55.3(11)
C4 C5 C6 O5 63.5(11)
C1 O2 C7 O3 27.1(13)
C1 O2 C7 C8 143.2(11)
C1 O2 C7 C9 -93.0(11)
C2 O3 C7 O2 -35.1(12)
C2 O3 C7 C8 -151.5(12)
C2 O3 C7 C9 82.7(13)
C3 O4 C10 C11 -177.7(9)
O4 C10 C11 C16 -87.3(13)
O4 C10 C11 C12 92.2(13)
C16 C11 C12 C13 -2(2)
C10 C11 C12 C13 178.8(12)
C11 C12 C13 C14 0(2)
C12 C13 C14 C15 1(3)
C13 C14 C15 C16 -1(3)
C12 C11 C16 C15 2(2)
C10 C11 C16 C15 -178.9(12)
C14 C15 C16 C11 0(2)
C6 O5 C17 C30 -52.7(10)
C6 O5 C17 C18 76.3(10)
C6 O5 C17 C24 -170.7(7)
O5 C17 C18 C23 24.5(15)
C30 C17 C18 C23 150.2(11)
C24 C17 C18 C23 -88.1(12)
O5 C17 C18 C19 -159.6(11)
C30 C17 C18 C19 -33.9(16)
C24 C17 C18 C19 87.8(13)
C23 C18 C19 C20 0(2)
C17 C18 C19 C20 -175.6(12)
C18 C19 C20 C21 -2(2)
C19 C20 C21 C22 2(2)
C20 C21 C22 C23 -2(2)
C21 C22 C23 C18 0(2)
C19 C18 C23 C22 0.3(19)
C17 C18 C23 C22 176.4(12)
O5 C17 C24 C29 -10.1(12)
C30 C17 C24 C29 -128.3(10)
C18 C17 C24 C29 106.0(11)
O5 C17 C24 C25 169.0(8)
C30 C17 C24 C25 50.9(11)
C18 C17 C24 C25 -74.8(10)
C29 C24 C25 C26 1.3(15)
C17 C24 C25 C26 -177.9(9)
C24 C25 C26 C27 -0.5(15)
C25 C26 C27 C28 -1.3(17)
C26 C27 C28 C29 2.3(19)
C25 C24 C29 C28 -0.3(17)
C17 C24 C29 C28 178.9(10)
C27 C28 C29 C24 -1.5(19)
O5 C17 C30 C31 -80.3(13)
C18 C17 C30 C31 154.0(11)
C24 C17 C30 C31 34.7(14)
O5 C17 C30 C35 94.1(12)
C18 C17 C30 C35 -31.6(16)
C24 C17 C30 C35 -151.0(11)
C35 C30 C31 C32 2.3(19)
C17 C30 C31 C32 177.0(12)
C30 C31 C32 C33 -1(2)
C31 C32 C33 C34 -1(2)
C32 C33 C34 C35 0(2)
C33 C34 C35 C30 1(2)
C31 C30 C35 C34 -2.6(19)
C17 C30 C35 C34 -177.2(12)

_cod_database_fobs_code 2242513
